data_7213870
loop_
_publ_author_name
'Ding, Caixia'
'Rui, Xing'
'Wang, Cheng'
'Xie, Yongshu'

_publ_section_title
;
 Coordination polymers of a multipyridyl and pyrazolyl ligand with
 conformational flexibility: syntheses, structures and luminescence
;
_journal_issue 6
_journal_name_full CrystEngComm
_journal_page_first 1010
_journal_paper_doi 10.1039/c3ce42147c
_journal_volume 16
_journal_year 2014
_chemical_formula_sum 'C32 H24 Br2 N10 Zn'
_chemical_formula_weight 773.80
_chemical_name_systematic
; 
 ? 
;
_space_group_IT_number 14
_symmetry_cell_setting monoclinic
_symmetry_space_group_name_Hall '-P 2yn'
_symmetry_space_group_name_H-M 'P 1 21/n 1'
_atom_sites_solution_hydrogens geom
_atom_sites_solution_primary direct
_atom_sites_solution_secondary difmap
_audit_creation_method SHELXL-97
_cell_angle_alpha 90.00
_cell_angle_beta 96.2340(10)
_cell_angle_gamma 90.00
_cell_formula_units_Z 4
_cell_length_a 10.2118(9)
_cell_length_b 18.3727(17)
_cell_length_c 18.2062(16)
_cell_measurement_temperature 298(2)
_cell_volume 3395.6(5)
_computing_cell_refinement 'Bruker FRAMBO'
_computing_data_collection 'Bruker FRAMBO'
_computing_data_reduction 'Bruker SAINT'
_computing_molecular_graphics 'Bruker SHELXTL'
_computing_publication_material 'Bruker SHELXTL'
_computing_structure_refinement 'SHELXL-97 (Sheldrick, 1997)'
_computing_structure_solution 'SHELXS-97 (Sheldrick, 1990)'
_diffrn_ambient_temperature 298(2)
_diffrn_measured_fraction_theta_full 0.990
_diffrn_measured_fraction_theta_max 0.990
_diffrn_measurement_device_type 'multiwire proportional'
_diffrn_measurement_method 'phi and omega scans'
_diffrn_radiation_monochromator graphite
_diffrn_radiation_source 'fine-focus sealed tube'
_diffrn_radiation_type MoK\a
_diffrn_radiation_wavelength 0.71073
_diffrn_reflns_av_R_equivalents 0.1144
_diffrn_reflns_av_sigmaI/netI 0.1728
_diffrn_reflns_limit_h_max 11
_diffrn_reflns_limit_h_min -6
_diffrn_reflns_limit_k_max 21
_diffrn_reflns_limit_k_min -21
_diffrn_reflns_limit_l_max 20
_diffrn_reflns_limit_l_min -20
_diffrn_reflns_number 15501
_diffrn_reflns_theta_full 24.10
_diffrn_reflns_theta_max 24.10
_diffrn_reflns_theta_min 2.29
_exptl_absorpt_coefficient_mu 3.114
_exptl_absorpt_correction_T_max 0.7887
_exptl_absorpt_correction_T_min 0.5474
_exptl_absorpt_correction_type multi-scan
_exptl_absorpt_process_details sadabs
_exptl_crystal_density_diffrn 1.514
_exptl_crystal_density_method 'not measured'
_exptl_crystal_F_000 1544
_exptl_crystal_size_max 0.22
_exptl_crystal_size_mid 0.17
_exptl_crystal_size_min 0.08
_refine_diff_density_max 0.942
_refine_diff_density_min -0.995
_refine_diff_density_rms 0.129
_refine_ls_extinction_method none
_refine_ls_goodness_of_fit_ref 0.881
_refine_ls_hydrogen_treatment constr
_refine_ls_matrix_type full
_refine_ls_number_parameters 406
_refine_ls_number_reflns 5355
_refine_ls_number_restraints 0
_refine_ls_restrained_S_all 0.881
_refine_ls_R_factor_all 0.1663
_refine_ls_R_factor_gt 0.0865
_refine_ls_shift/su_max 0.001
_refine_ls_shift/su_mean 0.000
_refine_ls_structure_factor_coef Fsqd
_refine_ls_weighting_details 'calc w=1/[\s^2^(Fo^2^)+(0.1357P)^2^+0.0000P] where P=(Fo^2^+2Fc^2^)/3'
_refine_ls_weighting_scheme calc
_refine_ls_wR_factor_gt 0.2127
_refine_ls_wR_factor_ref 0.2488
_reflns_number_gt 2266
_reflns_number_total 5355
_reflns_threshold_expression >2sigma(I)
_cod_data_source_file c3ce42147c.txt
_cod_data_source_block 111221a
_cod_original_sg_symbol_H-M P2(1)/n
_cod_database_code 7213870

loop_
_symmetry_equiv_pos_as_xyz
'x, y, z'
'-x+1/2, y+1/2, -z+1/2'
'-x, -y, -z'
'x-1/2, -y-1/2, z-1/2'

loop_
_atom_site_label
_atom_site_type_symbol
_atom_site_fract_x
_atom_site_fract_y
_atom_site_fract_z
_atom_site_U_iso_or_equiv
_atom_site_adp_type
_atom_site_occupancy
_atom_site_symmetry_multiplicity
_atom_site_calc_flag
_atom_site_refinement_flags
Zn1 Zn 0.44312(14) 0.65703(6) 0.76517(7) 0.0610(5) Uani 1 1 d .
Br1 Br 0.35199(14) 0.61413(7) 0.87115(7) 0.0802(5) Uani 1 1 d .
Br2 Br 0.31878(15) 0.72188(7) 0.66896(9) 0.0975(6) Uani 1 1 d .
N1 N 0.1849(9) 0.2722(4) 0.4050(5) 0.060(2) Uani 1 1 d .
N2 N 0.5811(9) 0.3589(4) 0.6281(5) 0.054(2) Uani 1 1 d .
N3 N 0.1169(9) 0.3925(5) 0.4007(5) 0.064(3) Uani 1 1 d .
N4 N 0.0630(10) 0.5141(5) 0.4039(6) 0.068(3) Uani 1 1 d .
N5 N -0.0142(11) 0.5723(6) 0.3804(7) 0.090(3) Uani 1 1 d .
N6 N 0.2474(10) 0.1513(4) 0.4026(5) 0.060(3) Uani 1 1 d .
N7 N 0.3307(12) 0.0341(5) 0.4029(5) 0.073(3) Uani 1 1 d .
N8 N 0.3113(14) -0.0404(5) 0.4037(6) 0.094(4) Uani 1 1 d .
N9 N 0.5004(9) 0.5643(4) 0.7162(4) 0.053(2) Uani 1 1 d .
N10 N 0.8928(10) 0.2159(4) 0.7015(5) 0.059(2) Uani 1 1 d .
C1 C 0.2923(12) 0.2916(5) 0.4609(6) 0.057(3) Uani 1 1 d .
C2 C 0.3884(12) 0.3397(6) 0.4457(6) 0.060(3) Uani 1 1 d .
H2 H 0.3880 0.3580 0.3980 0.072 Uiso 1 1 calc R
C3 C 0.4849(11) 0.3613(5) 0.4993(6) 0.054(3) Uani 1 1 d .
H3 H 0.5490 0.3943 0.4882 0.064 Uiso 1 1 calc R
C4 C 0.4867(11) 0.3339(5) 0.5699(6) 0.051(3) Uani 1 1 d .
C5 C 0.3902(11) 0.2835(5) 0.5836(6) 0.056(3) Uani 1 1 d .
H5 H 0.3919 0.2642 0.6309 0.067 Uiso 1 1 calc R
C6 C 0.2924(11) 0.2609(5) 0.5305(6) 0.058(3) Uani 1 1 d .
H6 H 0.2296 0.2269 0.5408 0.069 Uiso 1 1 calc R
C7 C 0.1110(11) 0.3269(5) 0.3661(6) 0.058(3) Uani 1 1 d .
C8 C 0.0408(12) 0.3154(6) 0.2997(6) 0.069(3) Uani 1 1 d .
H8 H 0.0386 0.2695 0.2780 0.082 Uiso 1 1 calc R
C9 C -0.0278(12) 0.3730(7) 0.2646(7) 0.075(4) Uani 1 1 d .
H9 H -0.0760 0.3666 0.2187 0.090 Uiso 1 1 calc R
C10 C -0.0231(13) 0.4403(7) 0.2993(7) 0.074(4) Uani 1 1 d .
H10 H -0.0703 0.4797 0.2780 0.088 Uiso 1 1 calc R
C11 C 0.0509(13) 0.4469(6) 0.3639(7) 0.066(3) Uani 1 1 d .
C12 C 0.0275(17) 0.6211(7) 0.4313(9) 0.092(5) Uani 1 1 d .
H12 H -0.0072 0.6680 0.4297 0.110 Uiso 1 1 calc R
C13 C 0.1221(16) 0.6010(7) 0.4858(9) 0.091(4) Uani 1 1 d .
H13 H 0.1619 0.6278 0.5255 0.109 Uiso 1 1 calc R
C14 C 0.1428(15) 0.5288(6) 0.4656(8) 0.079(4) Uani 1 1 d .
H14 H 0.2020 0.4965 0.4906 0.095 Uiso 1 1 calc R
C15 C 0.1455(14) 0.1987(6) 0.3999(6) 0.063(3) Uani 1 1 d .
C16 C 0.0144(14) 0.1769(6) 0.3956(7) 0.076(4) Uani 1 1 d .
H16 H -0.0540 0.2104 0.3943 0.091 Uiso 1 1 calc R
C17 C -0.0088(15) 0.1033(7) 0.3933(7) 0.086(4) Uani 1 1 d .
H17 H -0.0954 0.0868 0.3887 0.104 Uiso 1 1 calc R
C18 C 0.0929(15) 0.0525(7) 0.3975(7) 0.085(4) Uani 1 1 d .
H18 H 0.0774 0.0026 0.3976 0.102 Uiso 1 1 calc R
C19 C 0.2183(14) 0.0813(6) 0.4013(6) 0.067(3) Uani 1 1 d .
C20 C 0.4379(19) -0.0635(8) 0.4046(8) 0.096(5) Uani 1 1 d .
H20 H 0.4597 -0.1126 0.4057 0.116 Uiso 1 1 calc R
C21 C 0.5319(16) -0.0099(8) 0.4040(8) 0.095(5) Uani 1 1 d .
H21 H 0.6224 -0.0155 0.4039 0.114 Uiso 1 1 calc R
C22 C 0.4605(16) 0.0547(7) 0.4035(7) 0.084(4) Uani 1 1 d .
H22 H 0.4936 0.1019 0.4037 0.101 Uiso 1 1 calc R
C23 C 0.4077(12) 0.5211(5) 0.6848(6) 0.063(3) Uani 1 1 d .
H23 H 0.3211 0.5372 0.6828 0.075 Uiso 1 1 calc R
C24 C 0.4295(12) 0.4529(5) 0.6541(6) 0.059(3) Uani 1 1 d .
H24 H 0.3603 0.4256 0.6308 0.071 Uiso 1 1 calc R
C25 C 0.5579(12) 0.4277(5) 0.6598(6) 0.052(3) Uani 1 1 d .
C26 C 0.6602(11) 0.4717(5) 0.6916(5) 0.052(3) Uani 1 1 d .
H26 H 0.7476 0.4571 0.6927 0.062 Uiso 1 1 calc R
C27 C 0.6273(12) 0.5383(5) 0.7215(6) 0.054(3) Uani 1 1 d .
H27 H 0.6941 0.5663 0.7462 0.065 Uiso 1 1 calc R
C28 C 0.8533(12) 0.2701(5) 0.7459(6) 0.063(3) Uani 1 1 d .
H28 H 0.8961 0.2744 0.7935 0.075 Uiso 1 1 calc R
C29 C 0.7537(11) 0.3186(5) 0.7240(6) 0.054(3) Uani 1 1 d .
H29 H 0.7328 0.3555 0.7557 0.065 Uiso 1 1 calc R
C30 C 0.6849(11) 0.3118(5) 0.6541(6) 0.050(3) Uani 1 1 d .
C31 C 0.7217(11) 0.2543(5) 0.6089(6) 0.058(3) Uani 1 1 d .
H31 H 0.6770 0.2465 0.5623 0.069 Uiso 1 1 calc R
C32 C 0.8268(12) 0.2094(5) 0.6358(6) 0.063(3) Uani 1 1 d .
H32 H 0.8515 0.1725 0.6051 0.075 Uiso 1 1 calc R

loop_
_atom_site_aniso_label
_atom_site_aniso_U_11
_atom_site_aniso_U_22
_atom_site_aniso_U_33
_atom_site_aniso_U_23
_atom_site_aniso_U_13
_atom_site_aniso_U_12
Zn1 0.0670(10) 0.0367(7) 0.0759(10) -0.0133(6) -0.0079(7) -0.0008(6)
Br1 0.0892(11) 0.0698(8) 0.0818(10) -0.0164(7) 0.0107(8) -0.0035(7)
Br2 0.0843(11) 0.0737(9) 0.1262(13) 0.0144(8) -0.0263(10) 0.0072(8)
N1 0.073(7) 0.039(5) 0.063(6) 0.007(4) -0.015(5) 0.003(5)
N2 0.065(6) 0.037(5) 0.054(6) -0.004(4) -0.018(5) 0.006(4)
N3 0.074(7) 0.048(5) 0.067(6) 0.017(5) -0.001(5) 0.007(5)
N4 0.076(8) 0.044(6) 0.082(8) 0.019(5) 0.004(6) 0.013(5)
N5 0.099(9) 0.060(7) 0.112(9) 0.017(7) 0.009(7) 0.016(7)
N6 0.079(7) 0.041(5) 0.058(6) 0.002(4) -0.012(5) -0.004(5)
N7 0.098(9) 0.046(6) 0.070(7) -0.007(5) -0.014(6) 0.002(6)
N8 0.132(12) 0.050(7) 0.095(9) -0.005(6) -0.012(8) 0.001(7)
N9 0.057(6) 0.048(5) 0.052(6) -0.010(4) -0.003(5) -0.004(5)
N10 0.085(7) 0.030(4) 0.060(6) 0.004(4) -0.003(6) -0.003(5)
C1 0.067(8) 0.036(6) 0.062(8) 0.006(5) -0.014(7) 0.006(6)
C2 0.072(9) 0.052(6) 0.052(7) 0.011(6) -0.007(7) 0.000(6)
C3 0.067(8) 0.038(5) 0.052(7) 0.009(5) -0.011(6) -0.005(5)
C4 0.057(7) 0.036(5) 0.055(7) -0.008(5) -0.017(6) 0.003(5)
C5 0.075(9) 0.040(6) 0.050(7) 0.009(5) -0.012(6) 0.002(6)
C6 0.070(8) 0.047(6) 0.051(7) 0.009(5) -0.015(6) -0.003(6)
C7 0.068(8) 0.047(6) 0.054(7) 0.011(5) -0.011(6) -0.001(6)
C8 0.075(9) 0.062(7) 0.064(8) 0.010(6) -0.012(7) 0.003(7)
C9 0.074(9) 0.072(8) 0.074(9) 0.015(7) -0.014(7) 0.008(7)
C10 0.075(10) 0.066(8) 0.077(9) 0.023(7) -0.002(8) 0.011(7)
C11 0.075(9) 0.052(7) 0.072(9) 0.015(6) 0.004(7) 0.001(6)
C12 0.112(13) 0.052(8) 0.115(13) 0.011(9) 0.029(11) 0.010(9)
C13 0.109(13) 0.063(9) 0.105(12) 0.004(8) 0.029(10) 0.001(8)
C14 0.096(11) 0.058(8) 0.085(10) 0.005(7) 0.015(9) -0.002(7)
C15 0.074(9) 0.046(7) 0.063(8) -0.003(5) -0.019(7) -0.005(7)
C16 0.082(10) 0.056(7) 0.083(9) 0.007(6) -0.019(8) 0.004(7)
C17 0.088(11) 0.067(9) 0.099(10) 0.001(7) -0.017(8) -0.011(8)
C18 0.098(12) 0.056(7) 0.093(10) -0.002(7) -0.018(9) 0.002(8)
C19 0.086(10) 0.046(7) 0.066(8) -0.005(6) -0.011(7) -0.001(7)
C20 0.118(14) 0.065(9) 0.103(12) -0.009(8) -0.005(10) 0.009(10)
C21 0.104(12) 0.071(9) 0.106(11) -0.020(8) -0.003(9) 0.020(9)
C22 0.100(12) 0.061(8) 0.087(10) -0.007(7) -0.009(9) 0.006(8)
C23 0.061(8) 0.052(7) 0.073(8) -0.018(6) -0.003(7) -0.001(6)
C24 0.062(8) 0.042(6) 0.070(8) -0.019(5) -0.013(6) -0.005(6)
C25 0.065(8) 0.036(5) 0.051(7) -0.006(5) -0.006(6) 0.003(6)
C26 0.063(8) 0.040(6) 0.051(7) 0.001(5) -0.002(6) 0.006(5)
C27 0.063(8) 0.044(6) 0.053(7) 0.000(5) -0.006(6) -0.013(6)
C28 0.084(9) 0.045(6) 0.055(7) 0.015(6) -0.013(7) 0.001(6)
C29 0.070(8) 0.033(5) 0.054(7) 0.003(5) -0.011(6) 0.008(5)
C30 0.063(8) 0.033(5) 0.049(7) 0.002(5) -0.011(6) 0.004(5)
C31 0.079(9) 0.036(5) 0.053(7) -0.002(5) -0.014(6) 0.004(6)
C32 0.078(9) 0.044(6) 0.061(8) 0.002(5) -0.016(7) 0.014(6)

loop_
_atom_type_symbol
_atom_type_description
_atom_type_scat_dispersion_real
_atom_type_scat_dispersion_imag
_atom_type_scat_source
C C 0.0033 0.0016 'International Tables Vol C Tables 4.2.6.8 and 6.1.1.4'
H H 0.0000 0.0000 'International Tables Vol C Tables 4.2.6.8 and 6.1.1.4'
N N 0.0061 0.0033 'International Tables Vol C Tables 4.2.6.8 and 6.1.1.4'
Br Br -0.2901 2.4595 'International Tables Vol C Tables 4.2.6.8 and 6.1.1.4'
Zn Zn 0.2839 1.4301 'International Tables Vol C Tables 4.2.6.8 and 6.1.1.4'

loop_
_geom_angle_atom_site_label_1
_geom_angle_atom_site_label_2
_geom_angle_atom_site_label_3
_geom_angle
_geom_angle_site_symmetry_1
_geom_angle_site_symmetry_3
N10 Zn1 N9 108.0(4) 2_656 .
N10 Zn1 Br1 108.6(3) 2_656 .
N9 Zn1 Br1 103.6(2) . .
N10 Zn1 Br2 108.2(3) 2_656 .
N9 Zn1 Br2 104.7(3) . .
Br1 Zn1 Br2 122.92(8) . .
C7 N1 C15 121.4(9) . .
C7 N1 C1 120.0(8) . .
C15 N1 C1 117.9(8) . .
C30 N2 C25 124.2(8) . .
C30 N2 C4 118.3(8) . .
C25 N2 C4 117.3(8) . .
C11 N3 C7 115.7(10) . .
C14 N4 N5 112.4(11) . .
C14 N4 C11 127.7(10) . .
N5 N4 C11 119.9(11) . .
C12 N5 N4 100.3(11) . .
C19 N6 C15 117.1(11) . .
C22 N7 N8 114.3(11) . .
C22 N7 C19 126.9(10) . .
N8 N7 C19 118.8(12) . .
C20 N8 N7 99.9(12) . .
C23 N9 C27 116.6(9) . .
C23 N9 Zn1 117.8(8) . .
C27 N9 Zn1 125.0(7) . .
C32 N10 C28 116.7(9) . .
C32 N10 Zn1 123.3(7) . 2_646
C28 N10 Zn1 119.7(7) . 2_646
C2 C1 C6 121.1(10) . .
C2 C1 N1 121.2(10) . .
C6 C1 N1 117.7(10) . .
C3 C2 C1 121.3(10) . .
C3 C2 H2 119.4 . .
C1 C2 H2 119.4 . .
C2 C3 C4 119.6(10) . .
C2 C3 H3 120.2 . .
C4 C3 H3 120.2 . .
C3 C4 C5 118.1(9) . .
C3 C4 N2 120.9(10) . .
C5 C4 N2 120.9(9) . .
C6 C5 C4 123.2(10) . .
C6 C5 H5 118.4 . .
C4 C5 H5 118.4 . .
C5 C6 C1 116.6(10) . .
C5 C6 H6 121.7 . .
C1 C6 H6 121.7 . .
C8 C7 N3 123.1(10) . .
C8 C7 N1 122.8(10) . .
N3 C7 N1 114.1(9) . .
C7 C8 C9 118.9(11) . .
C7 C8 H8 120.5 . .
C9 C8 H8 120.5 . .
C8 C9 C10 118.7(11) . .
C8 C9 H9 120.6 . .
C10 C9 H9 120.6 . .
C11 C10 C9 118.1(11) . .
C11 C10 H10 121.0 . .
C9 C10 H10 121.0 . .
C10 C11 N3 125.3(11) . .
C10 C11 N4 122.5(11) . .
N3 C11 N4 112.1(11) . .
N5 C12 C13 118.4(13) . .
N5 C12 H12 120.8 . .
C13 C12 H12 120.8 . .
C12 C13 C14 100.4(14) . .
C12 C13 H13 129.8 . .
C14 C13 H13 129.8 . .
N4 C14 C13 108.5(13) . .
N4 C14 H14 125.8 . .
C13 C14 H14 125.8 . .
N6 C15 C16 123.3(10) . .
N6 C15 N1 113.6(11) . .
C16 C15 N1 123.1(11) . .
C17 C16 C15 116.5(12) . .
C17 C16 H16 121.7 . .
C15 C16 H16 121.7 . .
C16 C17 C18 122.2(13) . .
C16 C17 H17 118.9 . .
C18 C17 H17 118.9 . .
C19 C18 C17 115.4(12) . .
C19 C18 H18 122.3 . .
C17 C18 H18 122.3 . .
N6 C19 C18 125.5(13) . .
N6 C19 N7 114.2(12) . .
C18 C19 N7 120.3(11) . .
N8 C20 C21 116.1(13) . .
N8 C20 H20 121.9 . .
C21 C20 H20 121.9 . .
C20 C21 C22 104.1(14) . .
C20 C21 H21 127.9 . .
C22 C21 H21 127.9 . .
N7 C22 C21 105.6(12) . .
N7 C22 H22 127.2 . .
C21 C22 H22 127.2 . .
N9 C23 C24 125.1(11) . .
N9 C23 H23 117.4 . .
C24 C23 H23 117.4 . .
C25 C24 C23 117.4(10) . .
C25 C24 H24 121.3 . .
C23 C24 H24 121.3 . .
C24 C25 C26 119.8(9) . .
C24 C25 N2 117.8(9) . .
C26 C25 N2 122.3(10) . .
C27 C26 C25 118.0(10) . .
C27 C26 H26 121.0 . .
C25 C26 H26 121.0 . .
N9 C27 C26 122.9(10) . .
N9 C27 H27 118.5 . .
C26 C27 H27 118.5 . .
N10 C28 C29 123.6(10) . .
N10 C28 H28 118.2 . .
C29 C28 H28 118.2 . .
C28 C29 C30 119.4(10) . .
C28 C29 H29 120.3 . .
C30 C29 H29 120.3 . .
C29 C30 N2 122.7(9) . .
C29 C30 C31 117.3(9) . .
N2 C30 C31 120.0(9) . .
C32 C31 C30 118.6(10) . .
C32 C31 H31 120.7 . .
C30 C31 H31 120.7 . .
N10 C32 C31 124.3(10) . .
N10 C32 H32 117.9 . .
C31 C32 H32 117.9 . .

loop_
_geom_bond_atom_site_label_1
_geom_bond_atom_site_label_2
_geom_bond_distance
_geom_bond_site_symmetry_2
Zn1 N10 2.031(9) 2_656
Zn1 N9 2.037(8) .
Zn1 Br1 2.367(2) .
Zn1 Br2 2.3699(18) .
N1 C7 1.402(12) .
N1 C15 1.410(12) .
N1 C1 1.457(13) .
N2 C30 1.409(12) .
N2 C25 1.419(11) .
N2 C4 1.429(12) .
N3 C11 1.343(13) .
N3 C7 1.358(12) .
N4 C14 1.341(15) .
N4 N5 1.370(12) .
N4 C11 1.432(14) .
N5 C12 1.326(16) .
N6 C19 1.320(13) .
N6 C15 1.354(14) .
N7 C22 1.377(15) .
N7 N8 1.382(12) .
N7 C19 1.437(15) .
N8 C20 1.358(17) .
N9 C23 1.318(12) .
N9 C27 1.374(13) .
N10 C32 1.313(13) .
N10 C28 1.371(12) .
N10 Zn1 2.031(9) 2_646
C1 C2 1.371(14) .
C1 C6 1.387(14) .
C2 C3 1.369(14) .
C2 H2 0.9300 .
C3 C4 1.380(13) .
C3 H3 0.9300 .
C4 C5 1.394(14) .
C5 C6 1.376(14) .
C5 H5 0.9300 .
C6 H6 0.9300 .
C7 C8 1.354(14) .
C8 C9 1.386(14) .
C8 H8 0.9300 .
C9 C10 1.387(16) .
C9 H9 0.9300 .
C10 C11 1.333(15) .
C10 H10 0.9300 .
C12 C13 1.359(18) .
C12 H12 0.9300 .
C13 C14 1.399(16) .
C13 H13 0.9300 .
C14 H14 0.9300 .
C15 C16 1.391(16) .
C16 C17 1.373(15) .
C16 H16 0.9300 .
C17 C18 1.392(16) .
C17 H17 0.9300 .
C18 C19 1.380(16) .
C18 H18 0.9300 .
C20 C21 1.376(18) .
C20 H20 0.9300 .
C21 C22 1.391(16) .
C21 H21 0.9300 .
C22 H22 0.9300 .
C23 C24 1.399(13) .
C23 H23 0.9300 .
C24 C25 1.385(14) .
C24 H24 0.9300 .
C25 C26 1.396(14) .
C26 C27 1.395(13) .
C26 H26 0.9300 .
C27 H27 0.9300 .
C28 C29 1.378(13) .
C28 H28 0.9300 .
C29 C30 1.391(13) .
C29 H29 0.9300 .
C30 C31 1.416(13) .
C31 C32 1.399(14) .
C31 H31 0.9300 .
C32 H32 0.9300 .

loop_
_geom_torsion_atom_site_label_1
_geom_torsion_atom_site_label_2
_geom_torsion_atom_site_label_3
_geom_torsion_atom_site_label_4
_geom_torsion
_geom_torsion_site_symmetry_1
C14 N4 N5 C12 0.9(14) .
C11 N4 N5 C12 -179.9(11) .
C22 N7 N8 C20 -0.2(14) .
C19 N7 N8 C20 179.7(10) .
N10 Zn1 N9 C23 -174.2(8) 2_656
Br1 Zn1 N9 C23 70.8(8) .
Br2 Zn1 N9 C23 -59.1(8) .
N10 Zn1 N9 C27 14.7(9) 2_656
Br1 Zn1 N9 C27 -100.4(8) .
Br2 Zn1 N9 C27 129.7(8) .
C7 N1 C1 C2 -51.0(15) .
C15 N1 C1 C2 138.7(11) .
C7 N1 C1 C6 127.6(11) .
C15 N1 C1 C6 -42.8(14) .
C6 C1 C2 C3 -2.5(16) .
N1 C1 C2 C3 176.0(9) .
C1 C2 C3 C4 0.6(16) .
C2 C3 C4 C5 1.2(15) .
C2 C3 C4 N2 -176.0(9) .
C30 N2 C4 C3 -107.6(11) .
C25 N2 C4 C3 77.2(13) .
C30 N2 C4 C5 75.4(13) .
C25 N2 C4 C5 -99.8(11) .
C3 C4 C5 C6 -1.1(16) .
N2 C4 C5 C6 176.0(9) .
C4 C5 C6 C1 -0.7(16) .
C2 C1 C6 C5 2.5(15) .
N1 C1 C6 C5 -176.1(9) .
C11 N3 C7 C8 -1.8(17) .
C11 N3 C7 N1 177.8(10) .
C15 N1 C7 C8 -31.7(17) .
C1 N1 C7 C8 158.4(11) .
C15 N1 C7 N3 148.7(11) .
C1 N1 C7 N3 -21.3(15) .
N3 C7 C8 C9 0.6(19) .
N1 C7 C8 C9 -179.0(11) .
C7 C8 C9 C10 -0.7(19) .
C8 C9 C10 C11 2.1(19) .
C9 C10 C11 N3 -4(2) .
C9 C10 C11 N4 179.7(11) .
C7 N3 C11 C10 3.5(18) .
C7 N3 C11 N4 -179.6(10) .
C14 N4 C11 C10 -173.6(12) .
N5 N4 C11 C10 7.3(18) .
C14 N4 C11 N3 9.4(18) .
N5 N4 C11 N3 -169.6(10) .
N4 N5 C12 C13 -0.7(17) .
N5 C12 C13 C14 0.3(18) .
N5 N4 C14 C13 -0.8(15) .
C11 N4 C14 C13 -179.9(11) .
C12 C13 C14 N4 0.3(15) .
C19 N6 C15 C16 -0.4(17) .
C19 N6 C15 N1 177.2(9) .
C7 N1 C15 N6 144.9(10) .
C1 N1 C15 N6 -44.9(14) .
C7 N1 C15 C16 -37.5(17) .
C1 N1 C15 C16 132.6(12) .
N6 C15 C16 C17 -0.6(18) .
N1 C15 C16 C17 -178.0(10) .
C15 C16 C17 C18 2.1(19) .
C16 C17 C18 C19 -2(2) .
C15 N6 C19 C18 0.1(18) .
C15 N6 C19 N7 178.9(9) .
C17 C18 C19 N6 1(2) .
C17 C18 C19 N7 -177.5(11) .
C22 N7 C19 N6 -1.7(17) .
N8 N7 C19 N6 178.3(9) .
C22 N7 C19 C18 177.1(12) .
N8 N7 C19 C18 -2.9(17) .
N7 N8 C20 C21 -0.4(16) .
N8 C20 C21 C22 0.8(18) .
N8 N7 C22 C21 0.7(15) .
C19 N7 C22 C21 -179.2(11) .
C20 C21 C22 N7 -0.9(15) .
C27 N9 C23 C24 -2.7(16) .
Zn1 N9 C23 C24 -174.6(9) .
N9 C23 C24 C25 2.6(17) .
C23 C24 C25 C26 -3.4(16) .
C23 C24 C25 N2 -179.3(9) .
C30 N2 C25 C24 -151.0(10) .
C4 N2 C25 C24 23.9(14) .
C30 N2 C25 C26 33.2(15) .
C4 N2 C25 C26 -152.0(10) .
C24 C25 C26 C27 4.5(15) .
N2 C25 C26 C27 -179.7(9) .
C23 N9 C27 C26 3.9(15) .
Zn1 N9 C27 C26 175.1(7) .
C25 C26 C27 N9 -4.9(15) .
C32 N10 C28 C29 -2.8(16) .
Zn1 N10 C28 C29 171.5(8) 2_646
N10 C28 C29 C30 2.3(16) .
C28 C29 C30 N2 179.4(9) .
C28 C29 C30 C31 0.2(15) .
C25 N2 C30 C29 17.4(16) .
C4 N2 C30 C29 -157.5(10) .
C25 N2 C30 C31 -163.4(10) .
C4 N2 C30 C31 21.8(14) .
C29 C30 C31 C32 -2.0(15) .
N2 C30 C31 C32 178.8(10) .
C28 N10 C32 C31 0.8(16) .
Zn1 N10 C32 C31 -173.3(8) 2_646
C30 C31 C32 N10 1.5(17) .
